data_7152978
loop_
_publ_author_name
'Rout, Subhrajit'
'Ray, Sumit K.'
'Singh, Vinod K.'

_publ_section_title
;
 Enantioselective Mukaiyama-Michael with 2-enoyl pyridine N-oxides
 catalyzed by PYBOX-DIPH-Zn(ii)-complexes at ambient temperature.
;
_journal_issue 27
_journal_name_full 'Organic &amp; biomolecular chemistry'
_journal_page_first 4537
_journal_page_last 4545
_journal_paper_doi 10.1039/c3ob40445e
_journal_volume 11
_journal_year 2013
_chemical_formula_sum 'C20 H17 N O3 S'
_space_group_IT_number 4
_symmetry_cell_setting monoclinic
_symmetry_Int_Tables_number 4
_symmetry_space_group_name_Hall 'P 2yb'
_symmetry_space_group_name_H-M 'P 1 21 1'
_cell_angle_alpha 90.00
_cell_angle_beta 90.641(2)
_cell_angle_gamma 90.00
_cell_formula_units_Z 2
_cell_length_a 11.7359(8)
_cell_length_b 5.5595(4)
_cell_length_c 12.5993(9)
_cell_volume 822.00(10)
_cod_data_source_file c3ob40445e.txt
_cod_data_source_block 4n
_cod_depositor_comments
;
    The _cell_formula_units_Z value was added and the
    _chemical_formula_sum was calculated after inspecting the molecule
    using molecular graphics and after consulting the abstract of the
    original paper (the paper itself is unfortunately inaccessible for
    me...).

    Saulius Gra\<zulis
    2013-07-14
;
_cod_original_cell_volume 821.999
_cod_original_sg_symbol_H-M 'P 21'
_cod_database_code 7152978

loop_
_symmetry_equiv_pos_site_id
_symmetry_equiv_pos_as_xyz
1 x,y,z
2 -x,1/2+y,-z

loop_
_atom_site_label
_atom_site_type_symbol
_atom_site_fract_x
_atom_site_fract_y
_atom_site_fract_z
S1 S 0.64266(4) 0.52575(10) 0.31214(4)
O1 O 0.71072(11) 0.4233(3) 0.53659(11)
O2 O 0.87784(10) 1.0110(3) 0.91707(10)
O3 O 0.58557(10) 0.6214(3) 0.91616(11)
N1 N 0.67470(12) 0.5492(4) 0.97008(11)
C1 C 0.57438(16) 0.7302(4) 0.23352(15)
H1 H 0.5581 0.7055 0.1619
C2 C 0.63342(15) 0.7126(4) 0.42071(14)
C3 C 0.67788(15) 0.6296(4) 0.52430(15)
C4 C 0.67644(15) 0.8108(4) 0.61259(14)
H17 H 0.5981 0.8372 0.6334
H5 H 0.7057 0.9622 0.5861
C5 C 0.74622(15) 0.7376(4) 0.71099(14)
H6 H 0.7164 0.5844 0.7373
C6 C 0.72731(15) 0.9311(4) 0.79653(14)
H16 H 0.7474 1.0873 0.7681
H15 H 0.6472 0.9351 0.8147
C7 C 0.79707(15) 0.8839(4) 0.89500(15)
C8 C 0.77648(15) 0.6706(4) 0.96665(14)
C9 C 0.66376(16) 0.3526(4) 1.03333(15)
H12 H 0.5952 0.2686 1.0332
C10 C 0.75215(17) 0.2753(4) 1.09749(15)
H2 H 0.7430 0.1409 1.1405
C11 C 0.58103(15) 0.9248(4) 0.39512(14)
H4 H 0.5693 1.0496 0.4429
C12 C 0.54665(16) 0.9318(4) 0.28652(15)
H3 H 0.5091 1.0616 0.2555
C13 C 0.87217(15) 0.7046(4) 0.68641(14)
C14 C 0.93037(16) 0.8719(4) 0.62497(15)
H11 H 0.8924 1.0078 0.6000
C15 C 1.04407(16) 0.8381(4) 0.60067(15)
H10 H 1.0817 0.9505 0.5590
C16 C 1.10187(16) 0.6382(4) 0.63802(16)
H9 H 1.1780 0.6152 0.6211
C17 C 1.04619(16) 0.4734(4) 0.70037(16)
H8 H 1.0849 0.3393 0.7262
C18 C 0.93175(15) 0.5076(4) 0.72466(14)
H7 H 0.8949 0.3962 0.7673
C19 C 0.85461(17) 0.3983(4) 1.09779(16)
H13 H 0.9147 0.3501 1.1417
C20 C 0.86545(16) 0.5926(4) 1.03196(15)
H14 H 0.9344 0.6750 1.0308
